data_1517449
loop_
_publ_author_name
'Takesue, Takuya'
'Fujita, Morifumi'
'Sugimura, Takashi'
'Akutsu, Hiroki'

_publ_section_title
;
 A Series of Two Oxidation Reactions of ortho-Alkenylbenzamide with
 Hypervalent Iodine(III): A Concise Entry into (3R,4R)-4-Hydroxymellein
 and (3R,4R)-4-Hydroxy-6-methoxymellein.
;
_journal_issue 17
_journal_name_full 'Organic letters'
_journal_page_first 4634
_journal_paper_doi 10.1021/ol502225p
_journal_volume 16
_journal_year 2014
_chemical_formula_moiety 'C12 H13 N O4'
_chemical_formula_sum 'C12 H13 N O4'
_chemical_formula_weight 235.24
_space_group_IT_number 14
_symmetry_cell_setting monoclinic
_symmetry_Int_Tables_number 14
_symmetry_space_group_name_Hall '-P 2yn'
_symmetry_space_group_name_H-M 'P 1 21/n 1'
_atom_sites_solution_hydrogens geom
_atom_sites_solution_primary direct
_atom_sites_solution_secondary difmap
_cell_angle_alpha 90.0000
_cell_angle_beta 102.115(5)
_cell_angle_gamma 90.0000
_cell_formula_units_Z 4
_cell_length_a 11.684(3)
_cell_length_b 8.087(2)
_cell_length_c 12.813(4)
_cell_measurement_reflns_used 2990
_cell_measurement_temperature 299
_cell_measurement_theta_max 30.38
_cell_measurement_theta_min 1.63
_cell_volume 1183.7(6)
_computing_cell_refinement CrystalClear
_computing_data_collection 'CrystalClear (Rigaku Inc., 2008)'
_computing_data_reduction CrystalClear
_computing_molecular_graphics 'CrystalStructure 4.0'
_computing_publication_material 'CrystalStructure 4.0 (Rigaku, 2010)'
_computing_structure_refinement 'SHELXL97 (Sheldrick, 2008)'
_computing_structure_solution 'Il Milione (Burla, et al., 2007)'
_diffrn_ambient_temperature 299
_diffrn_detector_area_resol_mean 7.314
_diffrn_measured_fraction_theta_full 0.999
_diffrn_measured_fraction_theta_max 0.999
_diffrn_measurement_device_type 'Rigaku Mercury70'
_diffrn_measurement_method \w
_diffrn_radiation_type 'Mo K\a'
_diffrn_radiation_wavelength 0.71075
_diffrn_reflns_av_R_equivalents 0.0277
_diffrn_reflns_limit_h_max 15
_diffrn_reflns_limit_h_min -15
_diffrn_reflns_limit_k_max 10
_diffrn_reflns_limit_k_min -10
_diffrn_reflns_limit_l_max 16
_diffrn_reflns_limit_l_min -11
_diffrn_reflns_number 9646
_diffrn_reflns_theta_full 27.50
_diffrn_reflns_theta_max 27.50
_diffrn_standards_number 0
_exptl_absorpt_coefficient_mu 0.100
_exptl_absorpt_correction_T_max 0.990
_exptl_absorpt_correction_T_min 0.971
_exptl_absorpt_correction_type numerical
_exptl_absorpt_process_details 'NUMABS (Rigaku, 1999)'
_exptl_crystal_colour colorless
_exptl_crystal_density_diffrn 1.320
_exptl_crystal_density_method 'not measured'
_exptl_crystal_description prism
_exptl_crystal_F_000 496.00
_exptl_crystal_size_max 0.350
_exptl_crystal_size_mid 0.180
_exptl_crystal_size_min 0.100
_refine_diff_density_max 0.160
_refine_diff_density_min -0.160
_refine_ls_extinction_method none
_refine_ls_goodness_of_fit_ref 1.077
_refine_ls_hydrogen_treatment constr
_refine_ls_number_parameters 154
_refine_ls_number_reflns 2721
_refine_ls_number_restraints 0
_refine_ls_R_factor_gt 0.0531
_refine_ls_shift/su_max 0.000
_refine_ls_structure_factor_coef Fsqd
_refine_ls_weighting_details 'w = 1/[\s^2^(Fo^2^)+(0.0785P)^2^+0.0888P] where P=(Fo^2^+2Fc^2^)/3'
_refine_ls_weighting_scheme calc
_refine_ls_wR_factor_ref 0.1575
_reflns_number_gt 1886
_reflns_number_total 2723
_reflns_threshold_expression F^2^>2.0\s(F^2^)
_cod_data_source_file ol502225p_si_003.cif
_cod_data_source_block V130124b_5-TT-17
_cod_depositor_comments 'Adding full bibliography for 1517449--1517457.cif.'
_cod_database_code 1517449

loop_
_symmetry_equiv_pos_site_id
_symmetry_equiv_pos_as_xyz
1 +X,+Y,+Z
2 1/2-X,1/2+Y,1/2-Z
3 -X,-Y,-Z
4 1/2+X,1/2-Y,1/2+Z

loop_
_atom_site_label
_atom_site_type_symbol
_atom_site_fract_x
_atom_site_fract_y
_atom_site_fract_z
_atom_site_U_iso_or_equiv
_atom_site_adp_type
_atom_site_occupancy
_atom_site_symmetry_multiplicity
_atom_site_calc_flag
_atom_site_refinement_flags
O1 O 0.67280(10) 0.13994(15) 0.23806(10) 0.0589(4) Uani 1.0 4 d .
O2 O 0.89478(9) 0.07039(13) 0.18789(10) 0.0574(4) Uani 1.0 4 d .
O3 O 1.06328(12) 0.16283(17) 0.15351(13) 0.0771(5) Uani 1.0 4 d .
O4 O 0.46455(11) 0.05994(18) 0.17536(13) 0.0792(5) Uani 1.0 4 d .
N1 N 0.51000(14) 0.1603(2) 0.10305(14) 0.0683(5) Uani 1.0 4 d .
C1 C 0.8008(2) 0.5041(3) -0.03770(17) 0.0749(6) Uani 1.0 4 d .
C2 C 0.6821(3) 0.4796(3) -0.07184(17) 0.0796(7) Uani 1.0 4 d .
C3 C 0.85940(18) 0.4256(3) 0.05322(16) 0.0636(5) Uani 1.0 4 d .
C4 C 0.62175(19) 0.3797(3) -0.01535(16) 0.0694(6) Uani 1.0 4 d .
C5 C 0.80040(15) 0.32340(19) 0.11087(14) 0.0508(5) Uani 1.0 4 d .
C6 C 0.67992(15) 0.3013(2) 0.07828(14) 0.0531(5) Uani 1.0 4 d .
C7 C 0.86146(15) 0.2390(2) 0.21159(14) 0.0512(5) Uani 1.0 4 d .
C8 C 0.61695(16) 0.1979(2) 0.14145(15) 0.0551(5) Uani 1.0 4 d .
C9 C 0.78007(15) 0.2215(3) 0.28712(14) 0.0552(5) Uani 1.0 4 d .
C10 C 0.99718(15) 0.0511(3) 0.15784(14) 0.0552(5) Uani 1.0 4 d .
C11 C 1.0161(2) -0.1245(3) 0.13072(17) 0.0733(6) Uani 1.0 4 d .
C12 C 0.34351(18) 0.0329(4) 0.1330(3) 0.0988(9) Uani 1.0 4 d .
H1 H 0.8410 0.5731 -0.0758 0.0899 Uiso 1.0 4 calc R
H2 H 0.6424 0.5313 -0.1338 0.0955 Uiso 1.0 4 calc R
H3 H 0.9396 0.4414 0.0762 0.0763 Uiso 1.0 4 calc R
H4 H 0.5417 0.3640 -0.0395 0.0832 Uiso 1.0 4 calc R
H7 H 0.9310 0.3021 0.2454 0.0615 Uiso 1.0 4 calc R
H9A H 0.8186 0.1585 0.3490 0.0662 Uiso 1.0 4 calc R
H9B H 0.7622 0.3302 0.3114 0.0662 Uiso 1.0 4 calc R
H11A H 0.9954 -0.1956 0.1839 0.0879 Uiso 1.0 4 calc R
H11B H 1.0970 -0.1409 0.1286 0.0879 Uiso 1.0 4 calc R
H11C H 0.9681 -0.1503 0.0622 0.0879 Uiso 1.0 4 calc R
H12A H 0.3013 0.1342 0.1353 0.1186 Uiso 1.0 4 calc R
H12B H 0.3145 -0.0498 0.1746 0.1186 Uiso 1.0 4 calc R
H12C H 0.3330 -0.0041 0.0604 0.1186 Uiso 1.0 4 calc R

loop_
_atom_site_aniso_label
_atom_site_aniso_U_11
_atom_site_aniso_U_22
_atom_site_aniso_U_33
_atom_site_aniso_U_12
_atom_site_aniso_U_13
_atom_site_aniso_U_23
O1 0.0484(7) 0.0615(8) 0.0681(8) 0.0005(6) 0.0151(6) 0.0098(6)
O2 0.0491(7) 0.0457(7) 0.0809(9) 0.0049(5) 0.0219(6) 0.0043(6)
O3 0.0603(8) 0.0726(10) 0.1069(12) 0.0009(7) 0.0366(8) 0.0122(8)
O4 0.0512(8) 0.0755(10) 0.1127(12) -0.0073(7) 0.0211(8) -0.0011(8)
N1 0.0554(10) 0.0624(10) 0.0875(12) -0.0020(8) 0.0160(9) -0.0052(9)
C1 0.0925(16) 0.0654(12) 0.0721(13) 0.0108(12) 0.0295(12) 0.0164(11)
C2 0.1049(19) 0.0730(14) 0.0590(12) 0.0169(13) 0.0127(12) 0.0129(11)
C3 0.0675(12) 0.0558(11) 0.0727(12) 0.0070(9) 0.0267(10) 0.0103(10)
C4 0.0696(12) 0.0658(12) 0.0686(12) 0.0077(10) 0.0050(11) -0.0001(10)
C5 0.0555(10) 0.0434(9) 0.0566(10) 0.0072(8) 0.0186(8) -0.0004(8)
C6 0.0577(10) 0.0461(9) 0.0565(10) 0.0064(8) 0.0139(9) -0.0021(8)
C7 0.0504(9) 0.0429(9) 0.0610(10) 0.0028(7) 0.0132(8) 0.0035(8)
C8 0.0497(10) 0.0487(10) 0.0673(11) 0.0062(8) 0.0132(9) -0.0050(9)
C9 0.0530(10) 0.0556(10) 0.0582(10) 0.0048(8) 0.0143(8) 0.0050(8)
C10 0.0527(10) 0.0595(11) 0.0564(10) 0.0100(9) 0.0183(9) 0.0113(9)
C11 0.0823(14) 0.0658(12) 0.0794(14) 0.0173(11) 0.0343(12) 0.0067(11)
C12 0.0571(13) 0.0841(16) 0.153(3) -0.0164(12) 0.0179(15) -0.0157(16)

loop_
_atom_type_symbol
_atom_type_description
_atom_type_scat_dispersion_real
_atom_type_scat_dispersion_imag
_atom_type_scat_source
C C 0.0033 0.0016
;
International Tables for Crystallography
(1992, Vol. C, Tables 4.2.6.8 and 6.1.1.4)
;
H H 0.0000 0.0000
;
International Tables for Crystallography
(1992, Vol. C, Table 6.1.1.4)
;
N N 0.0061 0.0033
;
International Tables for Crystallography
(1992, Vol. C, Tables 4.2.6.8 and 6.1.1.4)
;
O O 0.0106 0.0060
;
International Tables for Crystallography
(1992, Vol. C, Tables 4.2.6.8 and 6.1.1.4)
;

loop_
_geom_angle_atom_site_label_1
_geom_angle_atom_site_label_2
_geom_angle_atom_site_label_3
_geom_angle
_geom_angle_publ_flag
C8 O1 C9 116.65(14) yes
C7 O2 C10 117.33(13) yes
N1 O4 C12 108.53(17) yes
O4 N1 C8 110.77(16) yes
C2 C1 C3 119.4(3) yes
C1 C2 C4 120.7(2) yes
C1 C3 C5 120.82(19) yes
C2 C4 C6 120.5(2) yes
C3 C5 C6 120.09(16) yes
C3 C5 C7 122.00(16) yes
C6 C5 C7 117.87(16) yes
C4 C6 C5 118.49(18) yes
C4 C6 C8 121.47(17) yes
C5 C6 C8 120.04(15) yes
O2 C7 C5 110.08(14) yes
O2 C7 C9 106.10(14) yes
C5 C7 C9 110.28(15) yes
O1 C8 N1 120.84(18) yes
O1 C8 C6 120.04(15) yes
N1 C8 C6 119.10(17) yes
O1 C9 C7 111.95(14) yes
O2 C10 O3 123.28(17) yes
O2 C10 C11 111.27(16) yes
O3 C10 C11 125.44(19) yes
C2 C1 H1 120.304 no
C3 C1 H1 120.313 no
C1 C2 H2 119.645 no
C4 C2 H2 119.633 no
C1 C3 H3 119.587 no
C5 C3 H3 119.596 no
C2 C4 H4 119.768 no
C6 C4 H4 119.771 no
O2 C7 H7 110.104 no
C5 C7 H7 110.100 no
C9 C7 H7 110.102 no
O1 C9 H9A 109.220 no
O1 C9 H9B 109.221 no
C7 C9 H9A 109.224 no
C7 C9 H9B 109.229 no
H9A C9 H9B 107.909 no
C10 C11 H11A 109.476 no
C10 C11 H11B 109.473 no
C10 C11 H11C 109.473 no
H11A C11 H11B 109.470 no
H11A C11 H11C 109.470 no
H11B C11 H11C 109.466 no
O4 C12 H12A 109.473 no
O4 C12 H12B 109.468 no
O4 C12 H12C 109.469 no
H12A C12 H12B 109.475 no
H12A C12 H12C 109.471 no
H12B C12 H12C 109.471 no

loop_
_geom_bond_atom_site_label_1
_geom_bond_atom_site_label_2
_geom_bond_distance
_geom_bond_publ_flag
O1 C8 1.356(3) yes
O1 C9 1.439(2) yes
O2 C7 1.467(2) yes
O2 C10 1.341(3) yes
O3 C10 1.197(3) yes
O4 N1 1.416(3) yes
O4 C12 1.421(3) yes
N1 C8 1.280(3) yes
C1 C2 1.379(4) yes
C1 C3 1.376(3) yes
C2 C4 1.374(4) yes
C3 C5 1.385(3) yes
C4 C6 1.400(3) yes
C5 C6 1.393(3) yes
C5 C7 1.501(3) yes
C6 C8 1.465(3) yes
C7 C9 1.499(3) yes
C10 C11 1.490(3) yes
C1 H1 0.930 no
C2 H2 0.930 no
C3 H3 0.930 no
C4 H4 0.930 no
C7 H7 0.980 no
C9 H9A 0.970 no
C9 H9B 0.970 no
C11 H11A 0.960 no
C11 H11B 0.960 no
C11 H11C 0.960 no
C12 H12A 0.960 no
C12 H12B 0.960 no
C12 H12C 0.960 no

loop_
_geom_contact_atom_site_label_1
_geom_contact_atom_site_label_2
_geom_contact_distance
_geom_contact_publ_flag
_geom_contact_site_symmetry_2
O1 O2 2.8559(19) no .
O1 O4 2.4827(18) no .
O1 C5 2.846(3) no .
O2 C3 3.332(3) no .
O2 C6 3.207(2) no .
O2 C8 3.338(3) no .
O3 C3 3.249(3) no .
O3 C5 3.273(3) no .
O3 C7 2.689(3) no .
N1 C4 2.826(3) no .
N1 C9 3.555(3) no .
C1 C6 2.789(3) no .
C2 C5 2.762(3) no .
C3 C4 2.756(3) no .
C3 C10 3.557(3) no .
C5 C10 3.149(3) no .
C6 C9 2.763(3) no .
C7 C8 2.829(3) no .
C8 C12 3.443(3) no .
C9 C10 3.583(3) no .
O1 C3 3.274(3) no 2_645
O1 C5 3.185(3) no 2_645
O1 C7 3.346(3) no 2_645
O1 C9 3.455(3) no 2_645
O1 C11 3.589(3) no 2_655
O2 C9 3.537(3) no 2_645
O3 C11 3.578(3) no 3_755
O3 C12 3.501(3) no 1_655
O4 C7 3.425(3) no 2_645
O4 C11 3.535(3) no 2_655
C3 O1 3.274(3) no 2_655
C4 C4 3.536(4) no 3_665
C5 O1 3.185(3) no 2_655
C7 O1 3.346(3) no 2_655
C7 O4 3.425(3) no 2_655
C9 O1 3.455(3) no 2_655
C9 O2 3.537(3) no 2_655
C11 O1 3.589(3) no 2_645
C11 O3 3.578(3) no 3_755
C11 O4 3.535(3) no 2_645
C12 O3 3.501(3) no 1_455
O1 H7 3.2729 no .
O2 H3 3.4115 no .
O2 H9A 2.5170 no .
O2 H9B 3.2166 no .
O2 H11A 2.4570 no .
O2 H11B 3.1355 no .
O2 H11C 2.6629 no .
O3 H3 2.7467 no .
O3 H7 2.4095 no .
O3 H11A 3.0514 no .
O3 H11B 2.5188 no .
O3 H11C 2.9104 no .
N1 H4 2.5435 no .
N1 H12A 2.5660 no .
N1 H12B 3.1338 no .
N1 H12C 2.4229 no .
C1 H4 3.2285 no .
C2 H3 3.2170 no .
C3 H2 3.2170 no .
C3 H7 2.6260 no .
C4 H1 3.2311 no .
C5 H1 3.2399 no .
C5 H4 3.2419 no .
C5 H9A 3.2959 no .
C5 H9B 2.6991 no .
C6 H2 3.2455 no .
C6 H3 3.2437 no .
C6 H7 3.2488 no .
C6 H9B 2.9488 no .
C7 H3 2.6804 no .
C8 H4 2.6636 no .
C8 H9A 3.1775 no .
C8 H9B 2.6861 no .
C10 H3 3.3487 no .
C10 H7 2.5178 no .
H1 H2 2.3079 no .
H1 H3 2.3047 no .
H2 H4 2.2959 no .
H3 H7 2.4633 no .
H7 H9A 2.3599 no .
H7 H9B 2.3146 no .
O1 H3 3.3578 no 2_645
O1 H7 3.0146 no 2_645
O1 H9B 2.7301 no 2_645
O1 H11A 2.7307 no 2_655
O2 H2 3.3903 no 4_555
O2 H4 3.5937 no 4_555
O2 H9B 2.6728 no 2_645
O3 H1 2.6965 no 3_765
O3 H2 3.1130 no 4_555
O3 H11C 2.7130 no 3_755
O3 H12A 2.8485 no 1_655
O3 H12B 3.3635 no 1_655
O3 H12B 3.3122 no 2_655
O4 H2 3.5344 no 3_665
O4 H3 3.2876 no 2_645
O4 H7 2.5194 no 2_645
O4 H11A 2.6506 no 2_655
N1 H2 3.1367 no 3_665
N1 H7 3.4750 no 2_645
N1 H11A 2.9813 no 2_655
N1 H12C 3.3104 no 3_655
C1 H3 3.2037 no 3_765
C1 H9A 3.2813 no 2_655
C1 H11B 3.4629 no 3_755
C1 H11C 3.4952 no 1_565
C1 H12A 3.3037 no 3_665
C2 H4 3.4698 no 3_665
C2 H9A 3.2022 no 2_655
C2 H12A 3.2429 no 3_665
C3 H1 3.4514 no 3_765
C3 H3 3.3254 no 3_765
C3 H9A 3.2457 no 2_655
C3 H11B 3.3890 no 3_755
C3 H11C 3.5297 no 3_755
C4 H4 3.0004 no 3_665
C4 H9A 3.0805 no 2_655
C4 H12B 3.5319 no 3_655
C4 H12C 3.1567 no 3_655
C5 H9A 3.1372 no 2_655
C5 H12C 3.5319 no 3_655
C6 H9A 3.0340 no 2_655
C6 H12C 2.9738 no 3_655
C7 H4 3.5331 no 4_555
C7 H9B 3.5952 no 2_645
C8 H9B 3.2929 no 2_645
C8 H11A 2.9508 no 2_655
C8 H12C 3.1815 no 3_655
C9 H4 3.4508 no 4_555
C9 H9B 3.4038 no 2_645
C9 H11A 3.3837 no 2_655
C10 H2 2.9243 no 4_555
C10 H11C 3.0395 no 3_755
C11 H2 3.1597 no 4_555
C11 H9B 3.5028 no 2_645
C11 H11C 3.3582 no 3_755
C11 H12B 3.4668 no 1_655
C12 H2 3.5281 no 3_665
C12 H7 3.3359 no 2_645
C12 H11A 3.4666 no 2_655
C12 H11B 3.1953 no 1_455
H1 O3 2.6965 no 3_765
H1 C3 3.4514 no 3_765
H1 H3 2.5676 no 3_765
H1 H11C 3.0385 no 1_565
H1 H12A 2.9010 no 3_665
H1 H12B 3.1540 no 4_554
H2 O2 3.3903 no 4_454
H2 O3 3.1130 no 4_454
H2 O4 3.5344 no 3_665
H2 N1 3.1367 no 3_665
H2 C10 2.9243 no 4_454
H2 C11 3.1597 no 4_454
H2 C12 3.5281 no 3_665
H2 H4 3.5041 no 3_665
H2 H11A 2.9137 no 4_454
H2 H11B 3.1084 no 4_454
H2 H12A 2.7849 no 3_665
H2 H12B 3.4883 no 4_554
H3 O1 3.3578 no 2_655
H3 O4 3.2876 no 2_655
H3 C1 3.2037 no 3_765
H3 C3 3.3254 no 3_765
H3 H1 2.5676 no 3_765
H3 H3 2.8044 no 3_765
H3 H11A 3.2505 no 1_565
H3 H11B 3.5360 no 3_755
H3 H11C 3.3269 no 1_565
H3 H11C 3.2644 no 3_755
H4 O2 3.5937 no 4_454
H4 C2 3.4698 no 3_665
H4 C4 3.0004 no 3_665
H4 C7 3.5331 no 4_454
H4 C9 3.4508 no 4_454
H4 H2 3.5041 no 3_665
H4 H4 2.6888 no 3_665
H4 H7 3.0949 no 4_454
H4 H9A 3.5528 no 2_655
H4 H9A 2.7030 no 4_454
H4 H12C 3.2935 no 3_655
H7 O1 3.0146 no 2_655
H7 O4 2.5194 no 2_655
H7 N1 3.4750 no 2_655
H7 C12 3.3359 no 2_655
H7 H4 3.0949 no 4_555
H7 H12B 3.1693 no 2_655
H9A C1 3.2813 no 2_645
H9A C2 3.2022 no 2_645
H9A C3 3.2457 no 2_645
H9A C4 3.0805 no 2_645
H9A C5 3.1372 no 2_645
H9A C6 3.0340 no 2_645
H9A H4 3.5528 no 2_645
H9A H4 2.7030 no 4_555
H9A H9B 3.3692 no 2_645
H9B O1 2.7301 no 2_655
H9B O2 2.6728 no 2_655
H9B C7 3.5952 no 2_655
H9B C8 3.2929 no 2_655
H9B C9 3.4038 no 2_655
H9B C11 3.5028 no 2_655
H9B H9A 3.3692 no 2_655
H9B H11A 3.0305 no 2_655
H9B H11C 3.4232 no 2_655
H9B H12C 3.4252 no 4_555
H11A O1 2.7307 no 2_645
H11A O4 2.6506 no 2_645
H11A N1 2.9813 no 2_645
H11A C8 2.9508 no 2_645
H11A C9 3.3837 no 2_645
H11A C12 3.4666 no 2_645
H11A H2 2.9137 no 4_555
H11A H3 3.2505 no 1_545
H11A H9B 3.0305 no 2_645
H11A H12A 3.2554 no 2_645
H11B C1 3.4629 no 3_755
H11B C3 3.3890 no 3_755
H11B C12 3.1953 no 1_655
H11B H2 3.1084 no 4_555
H11B H3 3.5360 no 3_755
H11B H11C 3.3648 no 3_755
H11B H12A 3.2513 no 1_655
H11B H12A 3.5167 no 2_645
H11B H12B 2.5934 no 1_655
H11B H12C 3.2565 no 1_655
H11C O3 2.7130 no 3_755
H11C C1 3.4952 no 1_545
H11C C3 3.5297 no 3_755
H11C C10 3.0395 no 3_755
H11C C11 3.3582 no 3_755
H11C H1 3.0385 no 1_545
H11C H3 3.3269 no 1_545
H11C H3 3.2644 no 3_755
H11C H9B 3.4232 no 2_645
H11C H11B 3.3648 no 3_755
H11C H11C 3.0831 no 3_755
H12A O3 2.8485 no 1_455
H12A C1 3.3037 no 3_665
H12A C2 3.2429 no 3_665
H12A H1 2.9010 no 3_665
H12A H2 2.7849 no 3_665
H12A H11A 3.2554 no 2_655
H12A H11B 3.2513 no 1_455
H12A H11B 3.5167 no 2_655
H12B O3 3.3635 no 1_455
H12B O3 3.3122 no 2_645
H12B C4 3.5319 no 3_655
H12B C11 3.4668 no 1_455
H12B H1 3.1540 no 4_455
H12B H2 3.4883 no 4_455
H12B H7 3.1693 no 2_645
H12B H11B 2.5934 no 1_455
H12C N1 3.3104 no 3_655
H12C C4 3.1567 no 3_655
H12C C5 3.5319 no 3_655
H12C C6 2.9738 no 3_655
H12C C8 3.1815 no 3_655
H12C H4 3.2935 no 3_655
H12C H9B 3.4252 no 4_454
H12C H11B 3.2565 no 1_455

loop_
_geom_torsion_atom_site_label_1
_geom_torsion_atom_site_label_2
_geom_torsion_atom_site_label_3
_geom_torsion_atom_site_label_4
_geom_torsion
_geom_torsion_publ_flag
C8 O1 C9 C7 -49.28(19) no
C9 O1 C8 N1 -164.01(15) no
C9 O1 C8 C6 17.7(3) no
C7 O2 C10 O3 2.9(3) no
C7 O2 C10 C11 -176.83(11) no
C10 O2 C7 C5 85.88(16) no
C10 O2 C7 C9 -154.80(12) no
C12 O4 N1 C8 175.34(16) no
O4 N1 C8 O1 1.6(3) no
O4 N1 C8 C6 179.87(14) no
C2 C1 C3 C5 -0.4(3) no
C3 C1 C2 C4 0.9(4) no
C1 C2 C4 C6 0.2(4) no
C1 C3 C5 C6 -1.2(3) no
C1 C3 C5 C7 -178.67(17) no
C2 C4 C6 C5 -1.8(3) no
C2 C4 C6 C8 178.28(18) no
C3 C5 C6 C4 2.3(3) no
C3 C5 C6 C8 -177.79(15) no
C3 C5 C7 O2 -95.70(19) no
C3 C5 C7 C9 147.56(16) no
C6 C5 C7 O2 86.80(19) no
C6 C5 C7 C9 -29.9(2) no
C7 C5 C6 C4 179.82(14) no
C7 C5 C6 C8 -0.2(3) no
C4 C6 C8 O1 -172.10(16) no
C4 C6 C8 N1 9.6(3) no
C5 C6 C8 O1 8.0(3) no
C5 C6 C8 N1 -170.37(15) no
O2 C7 C9 O1 -65.09(15) no
C5 C7 C9 O1 54.09(18) no
